data_4318053
loop_
_publ_author_name
'Shaun E. Landau'
'Kai E. Groh'
'Alan J. Lough'
'Robert H. Morris'

_publ_section_title
;
 Large Effects of Ion Pairing and Protonic-Hydridic Bonding on the
 Stereochemistry and Basicity of Crown-, Azacrown-, and
 Cryptand-222-potassium Salts of Anionic Tetrahydride Complexes of
 Iridium(III)
;
_journal_name_full 'Inorganic Chemistry'
_journal_page_first 2995
_journal_page_last 3007
_journal_paper_doi 10.1021/ic0255149
_journal_volume 41
_journal_year 2002
_chemical_formula_sum 'C30 H71 Ir K N O5 P2'
_chemical_formula_weight 819.12
_chemical_name_common '[K(aza-18-crown-6)][IrH4(PiPr3)2]'
_chemical_name_systematic
; 
 ? 
;
_space_group_IT_number 2
_symmetry_cell_setting triclinic
_symmetry_space_group_name_Hall '-P 1'
_symmetry_space_group_name_H-M 'P -1'
_atom_sites_solution_hydrogens geom
_atom_sites_solution_primary direct
_atom_sites_solution_secondary difmap
_audit_creation_method SHELXL-97
_cell_angle_alpha 76.836(2)
_cell_angle_beta 81.083(2)
_cell_angle_gamma 71.5970(10)
_cell_formula_units_Z 2
_cell_length_a 9.0778(3)
_cell_length_b 11.1705(2)
_cell_length_c 20.1852(5)
_cell_measurement_temperature 101.0(1)
_cell_volume 1883.47(9)
_computing_cell_refinement 'Denzo-SMN (Otwinowski & Minor, 1997)'
_computing_data_collection 'KappaCCD server software (Nonius, 1997)'
_computing_data_reduction 'Denzo-SMN (Otwinowski & Minor, 1997)'
_computing_molecular_graphics 'Bruker SHELXTL V5.1'
_computing_publication_material 'Bruker SHELXTL V5.1'
_computing_structure_refinement 'SHELXL-97 (Sheldrick, 1997)'
_computing_structure_solution 'SHELXS-97 (Sheldrick, 1990)'
_diffrn_ambient_temperature 101.0(1)
_diffrn_measured_fraction_theta_full 0.995
_diffrn_measured_fraction_theta_max 0.995
_diffrn_measurement_device_type 'Nonius Kappa-CCD'
_diffrn_measurement_method '\f scans and \w scans with \k offsets'
_diffrn_radiation_monochromator graphite
_diffrn_radiation_source 'fine-focus sealed tube'
_diffrn_radiation_type MoK\a
_diffrn_radiation_wavelength 0.71073
_diffrn_reflns_av_R_equivalents 0.081
_diffrn_reflns_av_sigmaI/netI 0.0832
_diffrn_reflns_limit_h_max 12
_diffrn_reflns_limit_h_min 0
_diffrn_reflns_limit_k_max 14
_diffrn_reflns_limit_k_min -13
_diffrn_reflns_limit_l_max 26
_diffrn_reflns_limit_l_min -26
_diffrn_reflns_number 34296
_diffrn_reflns_theta_full 28.34
_diffrn_reflns_theta_max 28.34
_diffrn_reflns_theta_min 4.09
_exptl_absorpt_coefficient_mu 3.774
_exptl_absorpt_correction_T_max 0.7040
_exptl_absorpt_correction_T_min 0.6014
_exptl_absorpt_correction_type multi-scan
_exptl_absorpt_process_details 'Denzo-SMN, (Otwinowski & Minor, 1997)'
_exptl_crystal_density_diffrn 1.444
_exptl_crystal_density_method 'not measured'
_exptl_crystal_F_000 848
_exptl_crystal_size_max 0.15
_exptl_crystal_size_mid 0.15
_exptl_crystal_size_min 0.10
_refine_diff_density_max 1.826
_refine_diff_density_min -0.882
_refine_diff_density_rms 0.141
_refine_ls_extinction_method none
_refine_ls_goodness_of_fit_ref 0.933
_refine_ls_hydrogen_treatment mixed
_refine_ls_matrix_type full
_refine_ls_number_parameters 393
_refine_ls_number_reflns 9328
_refine_ls_number_restraints 0
_refine_ls_restrained_S_all 0.933
_refine_ls_R_factor_all 0.0553
_refine_ls_R_factor_gt 0.0346
_refine_ls_shift/su_max 0.004
_refine_ls_shift/su_mean 0.000
_refine_ls_structure_factor_coef Fsqd
_refine_ls_weighting_details 'calc w=1/[\s^2^(Fo^2^)+(0.0213P)^2^+0.0000P] where P=(Fo^2^+2Fc^2^)/3'
_refine_ls_weighting_scheme calc
_refine_ls_wR_factor_gt 0.0592
_refine_ls_wR_factor_ref 0.0626
_reflns_number_gt 7204
_reflns_number_total 9328
_reflns_threshold_expression >2sigma(I)
_cod_data_source_file ic0255149_s1_3.cif
_cod_data_source_block Kazacrown6
_cod_depositor_comments
;
The following automatic conversions were performed:

'_symmetry_cell_setting' value 'Triclinic' changed to 'triclinic'
according to the built-in table from CIF Core dictionary named
'cif_core.dic' version 2.4.1 from 2010-06-29.

Automatic conversion script
Id: cif_fix_values 1646 2011-03-28 12:23:43Z adriana 
;
_cod_original_cell_volume 1883.47(8)
_cod_database_code 4318053

loop_
_symmetry_equiv_pos_as_xyz
'x, y, z'
'-x, -y, -z'

loop_
_atom_site_label
_atom_site_type_symbol
_atom_site_fract_x
_atom_site_fract_y
_atom_site_fract_z
_atom_site_U_iso_or_equiv
_atom_site_adp_type
_atom_site_occupancy
_atom_site_symmetry_multiplicity
_atom_site_calc_flag
_atom_site_refinement_flags
_atom_site_disorder_assembly
_atom_site_disorder_group
Ir1 Ir 0.821162(19) 0.857470(13) 0.747911(7) 0.01643(5) Uani 1 1 d . . .
K1 K 0.72994(10) 0.58959(7) 0.72609(4) 0.01973(17) Uani 1 1 d . . .
P1 P 0.75366(11) 0.89612(8) 0.85717(4) 0.0167(2) Uani 1 1 d . . .
P2 P 0.75284(11) 1.04794(8) 0.67160(4) 0.01572(19) Uani 1 1 d . . .
O1 O 0.4082(3) 0.6080(2) 0.72645(12) 0.0241(6) Uani 1 1 d . . .
O2 O 0.5869(3) 0.6698(2) 0.60515(12) 0.0221(6) Uani 1 1 d . . .
O3 O 0.9091(3) 0.5541(2) 0.58978(12) 0.0246(6) Uani 1 1 d . . .
N4 N 1.0574(4) 0.4745(3) 0.71688(17) 0.0271(8) Uani 1 1 d . . .
C1 C 0.8246(5) 1.0180(3) 0.88291(17) 0.0206(8) Uani 1 1 d . . .
H1A H 0.7728 1.1016 0.8536 0.025 Uiso 1 1 calc R . .
C2 C 0.7794(5) 1.0409(3) 0.95628(17) 0.0252(9) Uani 1 1 d . . .
H2A H 0.8080 1.1160 0.9609 0.038 Uiso 1 1 calc R . .
H2B H 0.8346 0.9651 0.9879 0.038 Uiso 1 1 calc R . .
H2C H 0.6667 1.0561 0.9670 0.038 Uiso 1 1 calc R . .
C3 C 0.9996(5) 1.0008(4) 0.86566(19) 0.0262(9) Uani 1 1 d . . .
H3A H 1.0199 1.0838 0.8601 0.039 Uiso 1 1 calc R . .
H3B H 1.0340 0.9679 0.8231 0.039 Uiso 1 1 calc R . .
H3C H 1.0569 0.9397 0.9027 0.039 Uiso 1 1 calc R . .
C4 C 0.8197(5) 0.7426(3) 0.92122(17) 0.0232(9) Uani 1 1 d . . .
H4A H 0.7978 0.6758 0.9019 0.028 Uiso 1 1 calc R . .
C5 C 0.7407(5) 0.7304(4) 0.99381(19) 0.0337(10) Uani 1 1 d . . .
H5A H 0.7858 0.6439 1.0196 0.051 Uiso 1 1 calc R . .
H5B H 0.6288 0.7455 0.9923 0.051 Uiso 1 1 calc R . .
H5C H 0.7567 0.7940 1.0161 0.051 Uiso 1 1 calc R . .
C6 C 0.9973(5) 0.6990(3) 0.92359(19) 0.0299(10) Uani 1 1 d . . .
H6A H 1.0323 0.6066 0.9421 0.045 Uiso 1 1 calc R . .
H6B H 1.0254 0.7459 0.9529 0.045 Uiso 1 1 calc R . .
H6C H 1.0476 0.7168 0.8773 0.045 Uiso 1 1 calc R . .
C7 C 0.5443(4) 0.9464(3) 0.89082(18) 0.0220(8) Uani 1 1 d . . .
H7A H 0.5400 0.9400 0.9413 0.026 Uiso 1 1 calc R . .
C8 C 0.4596(5) 0.8555(4) 0.8785(2) 0.0316(10) Uani 1 1 d . . .
H8A H 0.3539 0.8761 0.9015 0.047 Uiso 1 1 calc R . .
H8B H 0.5168 0.7665 0.8967 0.047 Uiso 1 1 calc R . .
H8C H 0.4540 0.8658 0.8293 0.047 Uiso 1 1 calc R . .
C9 C 0.4585(5) 1.0846(3) 0.85975(19) 0.0265(9) Uani 1 1 d . . .
H9A H 0.3483 1.1040 0.8772 0.040 Uiso 1 1 calc R . .
H9B H 0.4673 1.0947 0.8099 0.040 Uiso 1 1 calc R . .
H9C H 0.5050 1.1436 0.8722 0.040 Uiso 1 1 calc R . .
C10 C 0.7121(4) 1.2038(3) 0.70122(18) 0.0206(8) Uani 1 1 d . . .
H10A H 0.6507 1.1928 0.7466 0.025 Uiso 1 1 calc R . .
C11 C 0.8628(5) 1.2226(3) 0.71617(19) 0.0252(9) Uani 1 1 d . . .
H11A H 0.8377 1.2848 0.7465 0.038 Uiso 1 1 calc R . .
H11B H 0.9172 1.2548 0.6733 0.038 Uiso 1 1 calc R . .
H11C H 0.9299 1.1403 0.7383 0.038 Uiso 1 1 calc R . .
C12 C 0.6150(5) 1.3292(3) 0.6596(2) 0.0284(10) Uani 1 1 d . . .
H12A H 0.5887 1.3980 0.6858 0.043 Uiso 1 1 calc R . .
H12B H 0.5189 1.3169 0.6497 0.043 Uiso 1 1 calc R . .
H12C H 0.6753 1.3525 0.6166 0.043 Uiso 1 1 calc R . .
C13 C 0.8981(4) 1.0550(3) 0.59489(17) 0.0199(8) Uani 1 1 d . . .
H13A H 0.8986 0.9832 0.5730 0.024 Uiso 1 1 calc R . .
C14 C 0.8598(5) 1.1748(4) 0.53871(18) 0.0290(9) Uani 1 1 d . . .
H14A H 0.9287 1.1585 0.4972 0.044 Uiso 1 1 calc R . .
H14B H 0.8750 1.2471 0.5539 0.044 Uiso 1 1 calc R . .
H14C H 0.7511 1.1957 0.5290 0.044 Uiso 1 1 calc R . .
C15 C 1.0660(4) 1.0251(4) 0.61113(19) 0.0277(9) Uani 1 1 d . . .
H15A H 1.1372 1.0004 0.5715 0.042 Uiso 1 1 calc R . .
H15B H 1.0874 0.9542 0.6505 0.042 Uiso 1 1 calc R . .
H15C H 1.0813 1.1014 0.6218 0.042 Uiso 1 1 calc R . .
C16 C 0.5743(4) 1.0806(3) 0.62701(17) 0.0197(8) Uani 1 1 d . . .
H16A H 0.5605 1.1649 0.5946 0.024 Uiso 1 1 calc R . .
C17 C 0.5892(5) 0.9777(3) 0.58522(19) 0.0268(9) Uani 1 1 d . . .
H17A H 0.4899 0.9935 0.5666 0.040 Uiso 1 1 calc R . .
H17B H 0.6161 0.8925 0.6148 0.040 Uiso 1 1 calc R . .
H17C H 0.6712 0.9814 0.5477 0.040 Uiso 1 1 calc R . .
C18 C 0.4288(5) 1.0909(3) 0.67638(19) 0.0279(9) Uani 1 1 d . . .
H18A H 0.3388 1.1055 0.6512 0.042 Uiso 1 1 calc R . .
H18B H 0.4120 1.1629 0.6996 0.042 Uiso 1 1 calc R . .
H18C H 0.4417 1.0110 0.7103 0.042 Uiso 1 1 calc R . .
H4N H 1.052(4) 0.543(3) 0.7231(17) 0.011(9) Uiso 1 1 d . . .
O5 O 0.8794(3) 0.3933(2) 0.83895(13) 0.0265(6) Uani 1 1 d . . .
O6 O 0.5567(3) 0.5090(2) 0.85034(12) 0.0270(6) Uani 1 1 d . . .
C19 C 0.3480(5) 0.7156(3) 0.6745(2) 0.0282(9) Uani 1 1 d . . .
H19A H 0.3685 0.7928 0.6825 0.034 Uiso 1 1 calc R . .
H19B H 0.2338 0.7331 0.6754 0.034 Uiso 1 1 calc R . .
C20 C 0.4243(5) 0.6869(4) 0.60705(19) 0.0287(9) Uani 1 1 d . . .
H20A H 0.4071 0.6078 0.5998 0.034 Uiso 1 1 calc R . .
H20B H 0.3788 0.7585 0.5702 0.034 Uiso 1 1 calc R . .
C21 C 0.6672(5) 0.6502(4) 0.54068(18) 0.0277(9) Uani 1 1 d . . .
H21A H 0.6133 0.7175 0.5040 0.033 Uiso 1 1 calc R . .
H21B H 0.6690 0.5655 0.5327 0.033 Uiso 1 1 calc R . .
C22 C 0.8310(5) 0.6555(4) 0.53970(19) 0.0289(10) Uani 1 1 d . . .
H22A H 0.8867 0.6472 0.4940 0.035 Uiso 1 1 calc R . .
H22B H 0.8289 0.7390 0.5493 0.035 Uiso 1 1 calc R . .
C23 C 1.0604(5) 0.5620(3) 0.5941(2) 0.0280(9) Uani 1 1 d . . .
H23A H 1.0524 0.6467 0.6042 0.034 Uiso 1 1 calc R . .
H23B H 1.1236 0.5535 0.5499 0.034 Uiso 1 1 calc R . .
C24 C 1.1382(5) 0.4564(3) 0.6499(2) 0.0288(9) Uani 1 1 d . . .
H24A H 1.1386 0.3723 0.6415 0.035 Uiso 1 1 calc R . .
H24B H 1.2478 0.4557 0.6491 0.035 Uiso 1 1 calc R . .
C25 C 1.1244(5) 0.3718(3) 0.7722(2) 0.0329(10) Uani 1 1 d . . .
H25A H 1.2344 0.3678 0.7737 0.039 Uiso 1 1 calc R . .
H25B H 1.1229 0.2885 0.7635 0.039 Uiso 1 1 calc R . .
C26 C 1.0354(5) 0.3931(4) 0.8398(2) 0.0332(10) Uani 1 1 d . . .
H26A H 1.0854 0.3240 0.8768 0.040 Uiso 1 1 calc R . .
H26B H 1.0365 0.4763 0.8488 0.040 Uiso 1 1 calc R . .
C27 C 0.7921(5) 0.4031(3) 0.90287(19) 0.0304(10) Uani 1 1 d . . .
H27A H 0.7877 0.4845 0.9159 0.036 Uiso 1 1 calc R . .
H27B H 0.8427 0.3308 0.9384 0.036 Uiso 1 1 calc R . .
C28 C 0.6310(5) 0.3997(4) 0.8980(2) 0.0325(10) Uani 1 1 d . . .
H28A H 0.6356 0.3202 0.8829 0.039 Uiso 1 1 calc R . .
H28B H 0.5710 0.4003 0.9434 0.039 Uiso 1 1 calc R . .
C29 C 0.4015(5) 0.5130(4) 0.8446(2) 0.0327(10) Uani 1 1 d . . .
H29A H 0.3394 0.5189 0.8892 0.039 Uiso 1 1 calc R . .
H29B H 0.4010 0.4332 0.8311 0.039 Uiso 1 1 calc R . .
C30 C 0.3311(5) 0.6264(4) 0.79229(19) 0.0309(10) Uani 1 1 d . . .
H30A H 0.2186 0.6367 0.7926 0.037 Uiso 1 1 calc R . .
H30B H 0.3422 0.7052 0.8029 0.037 Uiso 1 1 calc R . .
H1IR H 0.655(4) 0.827(3) 0.7453(17) 0.021(9) Uiso 1 1 d . . .
H2IR H 0.996(4) 0.871(3) 0.7482(18) 0.033(11) Uiso 1 1 d . . .
H3IR H 0.893(4) 0.715(3) 0.7844(18) 0.033(11) Uiso 1 1 d . . .
H4IR H 0.876(4) 0.792(3) 0.6804(18) 0.033(11) Uiso 1 1 d . . .

loop_
_atom_site_aniso_label
_atom_site_aniso_U_11
_atom_site_aniso_U_22
_atom_site_aniso_U_33
_atom_site_aniso_U_23
_atom_site_aniso_U_13
_atom_site_aniso_U_12
Ir1 0.01858(8) 0.01415(6) 0.01603(7) -0.00332(5) -0.00274(5) -0.00313(5)
K1 0.0207(5) 0.0178(3) 0.0211(4) -0.0035(3) -0.0042(3) -0.0052(3)
P1 0.0183(5) 0.0158(4) 0.0160(5) -0.0031(3) -0.0021(4) -0.0046(4)
P2 0.0167(5) 0.0140(4) 0.0172(5) -0.0040(3) -0.0034(4) -0.0040(4)
O1 0.0276(16) 0.0178(12) 0.0233(14) -0.0046(10) -0.0005(12) -0.0020(11)
O2 0.0205(15) 0.0257(13) 0.0197(13) -0.0032(10) -0.0020(11) -0.0070(11)
O3 0.0237(16) 0.0209(12) 0.0281(14) -0.0030(11) 0.0004(12) -0.0073(11)
N4 0.025(2) 0.0163(15) 0.041(2) -0.0095(14) -0.0083(16) -0.0019(14)
C1 0.028(2) 0.0213(17) 0.0143(18) -0.0031(14) -0.0044(16) -0.0080(16)
C2 0.032(3) 0.0279(19) 0.0188(19) -0.0073(15) -0.0006(17) -0.0123(18)
C3 0.022(2) 0.031(2) 0.029(2) -0.0041(16) -0.0045(18) -0.0136(18)
C4 0.031(2) 0.0185(17) 0.0178(19) -0.0039(14) -0.0015(17) -0.0037(16)
C5 0.047(3) 0.028(2) 0.021(2) 0.0029(16) 0.0027(19) -0.011(2)
C6 0.035(3) 0.0255(19) 0.023(2) -0.0038(16) -0.0080(18) 0.0032(18)
C7 0.020(2) 0.0275(18) 0.0200(19) -0.0087(15) -0.0004(16) -0.0064(16)
C8 0.027(3) 0.037(2) 0.035(2) -0.0110(18) 0.0038(19) -0.0162(19)
C9 0.016(2) 0.034(2) 0.026(2) -0.0086(16) 0.0015(17) -0.0005(17)
C10 0.026(2) 0.0175(16) 0.0195(19) -0.0030(14) -0.0031(16) -0.0074(16)
C11 0.032(3) 0.0209(18) 0.027(2) -0.0061(15) -0.0079(18) -0.0112(17)
C12 0.030(3) 0.0201(18) 0.033(2) -0.0063(16) -0.0051(19) -0.0019(17)
C13 0.022(2) 0.0208(17) 0.0174(18) -0.0045(14) 0.0021(16) -0.0083(16)
C14 0.030(3) 0.036(2) 0.020(2) 0.0028(16) -0.0009(18) -0.0135(19)
C15 0.018(2) 0.033(2) 0.028(2) 0.0003(16) 0.0007(17) -0.0063(17)
C16 0.020(2) 0.0183(16) 0.0185(18) -0.0013(14) -0.0040(16) -0.0029(15)
C17 0.031(3) 0.0278(19) 0.025(2) -0.0058(16) -0.0096(18) -0.0095(18)
C18 0.023(2) 0.0282(19) 0.033(2) -0.0077(17) -0.0088(18) -0.0039(17)
O5 0.0288(17) 0.0262(13) 0.0276(15) -0.0043(11) -0.0107(13) -0.0092(12)
O6 0.0269(17) 0.0268(13) 0.0266(15) -0.0003(11) -0.0027(12) -0.0102(12)
C19 0.020(2) 0.0222(18) 0.038(2) -0.0052(17) -0.0027(18) -0.0002(16)
C20 0.028(2) 0.0261(19) 0.031(2) 0.0027(16) -0.0146(19) -0.0062(18)
C21 0.034(3) 0.030(2) 0.0170(19) 0.0002(15) -0.0021(17) -0.0101(19)
C22 0.030(3) 0.030(2) 0.025(2) -0.0075(17) 0.0090(18) -0.0092(18)
C23 0.021(2) 0.0228(18) 0.039(2) -0.0096(17) 0.0070(19) -0.0063(17)
C24 0.015(2) 0.0261(19) 0.044(3) -0.0092(18) 0.0044(19) -0.0064(17)
C25 0.030(3) 0.0236(19) 0.046(3) -0.0089(18) -0.018(2) -0.0004(18)
C26 0.038(3) 0.0208(19) 0.041(3) -0.0029(17) -0.022(2) -0.0029(19)
C27 0.046(3) 0.0229(19) 0.022(2) 0.0025(15) -0.0102(19) -0.0112(19)
C28 0.047(3) 0.029(2) 0.025(2) 0.0010(16) -0.004(2) -0.018(2)
C29 0.030(3) 0.041(2) 0.031(2) -0.0066(18) 0.0043(19) -0.020(2)
C30 0.020(2) 0.039(2) 0.033(2) -0.0181(18) 0.0073(18) -0.0054(19)

loop_
_atom_type_symbol
_atom_type_description
_atom_type_scat_dispersion_real
_atom_type_scat_dispersion_imag
_atom_type_scat_source
C C 0.0033 0.0016 'International Tables Vol C Tables 4.2.6.8 and 6.1.1.4'
H H 0.0000 0.0000 'International Tables Vol C Tables 4.2.6.8 and 6.1.1.4'
N N 0.0061 0.0033 'International Tables Vol C Tables 4.2.6.8 and 6.1.1.4'
O O 0.0106 0.0060 'International Tables Vol C Tables 4.2.6.8 and 6.1.1.4'
P P 0.1023 0.0942 'International Tables Vol C Tables 4.2.6.8 and 6.1.1.4'
K K 0.2009 0.2494 'International Tables Vol C Tables 4.2.6.8 and 6.1.1.4'
Ir Ir -1.4442 7.9887 'International Tables Vol C Tables 4.2.6.8 and 6.1.1.4'
H H 0.0000 0.0000 'International Tables Vol C Tables 4.2.6.8 and 6.1.1.4'

loop_
_geom_angle_atom_site_label_1
_geom_angle_atom_site_label_2
_geom_angle_atom_site_label_3
_geom_angle
_geom_angle_site_symmetry_1
_geom_angle_site_symmetry_3
_geom_angle_publ_flag
H3IR Ir1 H4IR 81.7(17) . . ?
H3IR Ir1 H2IR 84.5(19) . . ?
H4IR Ir1 H2IR 91.1(18) . . ?
H3IR Ir1 H1IR 90.3(18) . . ?
H4IR Ir1 H1IR 83.7(18) . . ?
H2IR Ir1 H1IR 173.1(15) . . ?
H3IR Ir1 P2 165.9(13) . . ?
H4IR Ir1 P2 85.0(12) . . ?
H2IR Ir1 P2 91.1(12) . . ?
H1IR Ir1 P2 92.9(11) . . ?
H3IR Ir1 P1 84.2(13) . . ?
H4IR Ir1 P1 165.3(12) . . ?
H2IR Ir1 P1 91.4(12) . . ?
H1IR Ir1 P1 92.5(11) . . ?
P2 Ir1 P1 109.34(3) . . ?
H3IR Ir1 K1 54.0(14) . . ?
H4IR Ir1 K1 55.1(13) . . ?
H2IR Ir1 K1 126.8(12) . . ?
H1IR Ir1 K1 46.4(11) . . ?
P2 Ir1 K1 120.66(3) . . ?
P1 Ir1 K1 112.65(3) . . ?
H1IR K1 O2 91.4(7) . . ?
H1IR K1 H4N 95.8(10) . . ?
O2 K1 H4N 120.1(7) . . ?
H1IR K1 N4 111.9(8) . . ?
O2 K1 N4 117.23(9) . . ?
H4N K1 N4 16.1(7) . . ?
H1IR K1 H3IR 49.1(11) . . ?
O2 K1 H3IR 129.4(7) . . ?
H4N K1 H3IR 51.8(10) . . ?
N4 K1 H3IR 66.8(7) . . ?
H1IR K1 O1 90.7(8) . . ?
O2 K1 O1 59.41(7) . . ?
H4N K1 O1 173.5(7) . . ?
N4 K1 O1 157.38(8) . . ?
H3IR K1 O1 134.2(7) . . ?
H1IR K1 O6 93.0(7) . . ?
O2 K1 O6 119.03(8) . . ?
H4N K1 O6 119.8(7) . . ?
N4 K1 O6 116.95(9) . . ?
H3IR K1 O6 96.4(7) . . ?
O1 K1 O6 59.74(7) . . ?
H1IR K1 H4IR 46.8(10) . . ?
O2 K1 H4IR 88.2(7) . . ?
H4N K1 H4IR 57.9(10) . . ?
N4 K1 H4IR 72.2(7) . . ?
H3IR K1 H4IR 42.7(10) . . ?
O1 K1 H4IR 127.6(7) . . ?
O6 K1 H4IR 133.8(7) . . ?
H1IR K1 O5 114.7(7) . . ?
O2 K1 O5 153.38(7) . . ?
H4N K1 O5 64.8(7) . . ?
N4 K1 O5 59.32(9) . . ?
H3IR K1 O5 75.5(7) . . ?
O1 K1 O5 112.46(8) . . ?
O6 K1 O5 57.64(8) . . ?
H4IR K1 O5 113.0(7) . . ?
H1IR K1 O3 113.0(7) . . ?
O2 K1 O3 57.68(7) . . ?
H4N K1 O3 65.0(7) . . ?
N4 K1 O3 59.55(8) . . ?
H3IR K1 O3 104.7(7) . . ?
O1 K1 O3 112.24(7) . . ?
O6 K1 O3 153.46(7) . . ?
H4IR K1 O3 72.2(7) . . ?
O5 K1 O3 112.04(7) . . ?
H1IR K1 Ir1 27.3(8) . . ?
O2 K1 Ir1 104.62(5) . . ?
H4N K1 Ir1 68.5(7) . . ?
N4 K1 Ir1 84.60(7) . . ?
H3IR K1 Ir1 26.3(7) . . ?
O1 K1 Ir1 118.02(5) . . ?
O6 K1 Ir1 106.19(5) . . ?
H4IR K1 Ir1 27.7(7) . . ?
O5 K1 Ir1 101.33(5) . . ?
O3 K1 Ir1 99.76(5) . . ?
C7 P1 C1 100.15(16) . . ?
C7 P1 C4 98.29(17) . . ?
C1 P1 C4 106.30(16) . . ?
C7 P1 Ir1 120.42(12) . . ?
C1 P1 Ir1 118.71(12) . . ?
C4 P1 Ir1 110.35(11) . . ?
C16 P2 C13 98.91(16) . . ?
C16 P2 C10 100.56(16) . . ?
C13 P2 C10 105.67(16) . . ?
C16 P2 Ir1 116.56(12) . . ?
C13 P2 Ir1 112.73(11) . . ?
C10 P2 Ir1 119.72(11) . . ?
C19 O1 C30 111.6(3) . . ?
C19 O1 K1 105.9(2) . . ?
C30 O1 K1 108.9(2) . . ?
C21 O2 C20 112.7(3) . . ?
C21 O2 K1 123.5(2) . . ?
C20 O2 K1 119.6(2) . . ?
C22 O3 C23 110.8(3) . . ?
C22 O3 K1 107.46(19) . . ?
C23 O3 K1 106.3(2) . . ?
H4N N4 C25 112(2) . . ?
H4N N4 C24 110(3) . . ?
C25 N4 C24 113.1(3) . . ?
H4N N4 K1 79(3) . . ?
C25 N4 K1 118.5(3) . . ?
C24 N4 K1 118.3(2) . . ?
C2 C1 C3 108.9(3) . . ?
C2 C1 P1 117.7(3) . . ?
C3 C1 P1 114.4(2) . . ?
C5 C4 C6 109.5(3) . . ?
C5 C4 P1 120.1(2) . . ?
C6 C4 P1 111.6(3) . . ?
C9 C7 C8 109.3(3) . . ?
C9 C7 P1 113.0(3) . . ?
C8 C7 P1 110.4(2) . . ?
C11 C10 C12 109.5(3) . . ?
C11 C10 P2 110.9(2) . . ?
C12 C10 P2 119.9(3) . . ?
C15 C13 C14 109.3(3) . . ?
C15 C13 P2 114.8(2) . . ?
C14 C13 P2 117.2(3) . . ?
C18 C16 C17 109.0(3) . . ?
C18 C16 P2 112.1(2) . . ?
C17 C16 P2 112.1(2) . . ?
N4 H4N H3IR 143(3) . . ?
N4 H4N K1 85(3) . . ?
H3IR H4N K1 65.4(12) . . ?
N4 H4N H2IR 176(3) . . ?
H3IR H4N H2IR 34.7(12) . . ?
K1 H4N H2IR 91.1(11) . . ?
C27 O5 C26 112.6(3) . . ?
C27 O5 K1 113.0(2) . . ?
C26 O5 K1 110.8(2) . . ?
C29 O6 C28 111.7(3) . . ?
C29 O6 K1 116.2(2) . . ?
C28 O6 K1 119.4(2) . . ?
O1 C19 C20 109.0(3) . . ?
O2 C20 C19 109.1(3) . . ?
O2 C21 C22 108.9(3) . . ?
O3 C22 C21 109.2(3) . . ?
O3 C23 C24 109.7(3) . . ?
N4 C24 C23 111.1(3) . . ?
N4 C25 C26 111.2(3) . . ?
O5 C26 C25 109.6(3) . . ?
O5 C27 C28 109.2(3) . . ?
O6 C28 C27 109.0(3) . . ?
O6 C29 C30 109.5(3) . . ?
O1 C30 C29 109.2(3) . . ?
Ir1 H1IR K1 106.3(15) . . ?
Ir1 H2IR H4N 73.7(13) . . ?
Ir1 H3IR H4N 123(2) . . ?
Ir1 H3IR K1 99.7(17) . . ?
H4N H3IR K1 62.8(12) . . ?
Ir1 H4IR K1 97.2(16) . . ?

loop_
_geom_bond_atom_site_label_1
_geom_bond_atom_site_label_2
_geom_bond_distance
_geom_bond_site_symmetry_2
_geom_bond_publ_flag
Ir1 H3IR 1.56(4) . ?
Ir1 H4IR 1.63(3) . ?
Ir1 H2IR 1.64(4) . ?
Ir1 H1IR 1.66(4) . ?
Ir1 P2 2.2923(9) . ?
Ir1 P1 2.2964(9) . ?
Ir1 K1 3.4801(7) . ?
K1 H1IR 2.63(3) . ?
K1 O2 2.775(3) . ?
K1 H4N 2.79(4) . ?
K1 N4 2.837(3) . ?
K1 H3IR 2.86(4) . ?
K1 O1 2.861(3) . ?
K1 O6 2.867(3) . ?
K1 H4IR 2.88(4) . ?
K1 O5 2.940(3) . ?
K1 O3 3.012(3) . ?
P1 C7 1.868(4) . ?
P1 C1 1.876(4) . ?
P1 C4 1.885(3) . ?
P2 C16 1.871(4) . ?
P2 C13 1.876(4) . ?
P2 C10 1.878(3) . ?
O1 C19 1.426(4) . ?
O1 C30 1.429(4) . ?
O2 C21 1.417(4) . ?
O2 C20 1.422(5) . ?
O3 C22 1.415(4) . ?
O3 C23 1.421(5) . ?
N4 H4N 0.79(3) . ?
N4 C25 1.457(5) . ?
N4 C24 1.460(5) . ?
C1 C2 1.531(4) . ?
C1 C3 1.532(5) . ?
C4 C5 1.525(5) . ?
C4 C6 1.535(5) . ?
C7 C9 1.528(5) . ?
C7 C8 1.533(5) . ?
C10 C11 1.531(5) . ?
C10 C12 1.536(5) . ?
C13 C15 1.525(5) . ?
C13 C14 1.528(5) . ?
C16 C18 1.516(5) . ?
C16 C17 1.536(4) . ?
H4N H3IR 2.47(5) . ?
H4N H2IR 3.67(5) . ?
O5 C27 1.413(4) . ?
O5 C26 1.419(5) . ?
O6 C29 1.418(5) . ?
O6 C28 1.420(4) . ?
C19 C20 1.484(5) . ?
C21 C22 1.503(6) . ?
C23 C24 1.507(5) . ?
C25 C26 1.502(6) . ?
C27 C28 1.494(6) . ?
C29 C30 1.488(6) . ?
